data_7044118
loop_
_publ_author_name
'Mart\'inez, Antonio'
'Moreno-Bl\'azquez, Sonia'
'Rodriguez-Dieguez, Antonio'
'Ramos, Alberto'
'Fernandez-Galan, Rafael'
'Anti\~nolo, Antonio'
'CARRILLO-HERMOSILLA, FERNANDO'

_publ_section_title
;
 Simple ZnEt2 as catalyst in carbodiimide hydroalkynylation: structural
 and mechanistic studies
;
_journal_name_full 'Dalton Trans.'
_journal_paper_doi 10.1039/C7DT02700A
_journal_year 2017
_chemical_formula_sum 'C39 H47 N5 O Zn'
_chemical_formula_weight 667.18
_space_group_crystal_system orthorhombic
_space_group_IT_number 19
_space_group_name_Hall 'P 2ac 2ab'
_space_group_name_H-M_alt 'P 21 21 21'
_symmetry_space_group_name_Hall 'P 2ac 2ab'
_symmetry_space_group_name_H-M 'P 21 21 21'
_atom_sites_solution_hydrogens mixed
_audit_creation_method SHELXL-2016/6
_audit_update_record
;
2017-06-06 deposited with the CCDC.
2017-09-04 downloaded from the CCDC.
;
_cell_angle_alpha 90
_cell_angle_beta 90
_cell_angle_gamma 90
_cell_formula_units_Z 4
_cell_length_a 9.3796(8)
_cell_length_b 15.6315(13)
_cell_length_c 24.742(2)
_cell_measurement_reflns_used 9960
_cell_measurement_temperature 100(2)
_cell_measurement_theta_max 24.52
_cell_measurement_theta_min 2.51
_cell_volume 3627.6(5)
_computing_cell_refinement 'Bruker Apex II'
_computing_data_collection 'Bruker ApexII'
_computing_data_reduction 'Bruker Apex II'
_computing_structure_refinement 'SHELXL-2016/6 (Sheldrick, 2016)'
_diffrn_ambient_temperature 100(2)
_diffrn_measured_fraction_theta_full 0.999
_diffrn_measured_fraction_theta_max 0.999
_diffrn_measurement_device_type 'Bruker D8 Venture'
_diffrn_measurement_method 'Phi and Omega Scans'
_diffrn_radiation_type MoK\a
_diffrn_radiation_wavelength 0.71073
_diffrn_reflns_av_R_equivalents 0.1577
_diffrn_reflns_av_unetI/netI 0.0726
_diffrn_reflns_Laue_measured_fraction_full 0.999
_diffrn_reflns_Laue_measured_fraction_max 0.999
_diffrn_reflns_limit_h_max 11
_diffrn_reflns_limit_h_min -11
_diffrn_reflns_limit_k_max 19
_diffrn_reflns_limit_k_min -19
_diffrn_reflns_limit_l_max 30
_diffrn_reflns_limit_l_min -30
_diffrn_reflns_number 69242
_diffrn_reflns_point_group_measured_fraction_full 1.000
_diffrn_reflns_point_group_measured_fraction_max 0.999
_diffrn_reflns_theta_full 25.242
_diffrn_reflns_theta_max 26.368
_diffrn_reflns_theta_min 2.322
_diffrn_source 'fine-focus sealed tube'
_exptl_absorpt_coefficient_mu 0.713
_exptl_absorpt_correction_T_max 0.746
_exptl_absorpt_correction_T_min 0.699
_exptl_absorpt_correction_type empirical
_exptl_absorpt_process_details 'Bruker SADABS (Bruker, 1999)'
_exptl_crystal_colour white
_exptl_crystal_density_diffrn 1.222
_exptl_crystal_description Prismatic
_exptl_crystal_F_000 1416
_refine_diff_density_max 1.385
_refine_diff_density_min -0.829
_refine_diff_density_rms 0.088
_refine_ls_abs_structure_details
;
 Flack x determined using 1751 quotients [(I+)-(I-)]/[(I+)+(I-)]
 (Parsons, Flack and Wagner, Acta Cryst. B69 (2013) 249-259).
;
_refine_ls_abs_structure_Flack 0.004(7)
_refine_ls_extinction_method none
_refine_ls_goodness_of_fit_ref 1.026
_refine_ls_hydrogen_treatment constr
_refine_ls_matrix_type full
_refine_ls_number_parameters 425
_refine_ls_number_reflns 7413
_refine_ls_number_restraints 0
_refine_ls_restrained_S_all 1.026
_refine_ls_R_factor_all 0.1177
_refine_ls_R_factor_gt 0.0706
_refine_ls_shift/su_max 0.001
_refine_ls_shift/su_mean 0.000
_refine_ls_structure_factor_coef Fsqd
_refine_ls_weighting_details 'w=1/[\s^2^(Fo^2^)+(0.0536P)^2^+11.1068P] where P=(Fo^2^+2Fc^2^)/3'
_refine_ls_weighting_scheme calc
_refine_ls_wR_factor_gt 0.1466
_refine_ls_wR_factor_ref 0.1732
_reflns_Friedel_coverage 0.783
_reflns_Friedel_fraction_full 1.000
_reflns_Friedel_fraction_max 0.999
_reflns_number_gt 5236
_reflns_number_total 7413
_reflns_threshold_expression 'I > 2\s(I)'
_cod_data_source_file c7dt02700a2.cif
_cod_data_source_block 7
_cod_depositor_comments
;
The following automatic conversions were performed:

'_exptl_absorpt_correction_type' value 'Empirical' changed to
'empirical' according to
/home/data/users/saulius/crontab/automatic-downloads/rss-feeds/RSC/lib/dictionaries/cif_core.dic
dictionary named 'cif_core.dic' version 2.4.2 from 2011-04-26.

Automatic conversion script
Id: cif_fix_values 4973 2017-02-22 13:04:09Z antanas 
;
_cod_original_cell_volume 3627.5(5)
_cod_database_code 7044118
_shelx_shelxl_version_number 2016/6
_shelx_space_group_comment
;
The symmetry employed for this shelxl refinement is uniquely defined
by the following loop, which should always be used as a source of
symmetry information in preference to the above space-group names.
They are only intended as comments.
;

loop_
_space_group_symop_operation_xyz
'x, y, z'
'-x+1/2, -y, z+1/2'
'x+1/2, -y+1/2, -z'
'-x, y+1/2, -z+1/2'

loop_
_atom_site_label
_atom_site_type_symbol
_atom_site_fract_x
_atom_site_fract_y
_atom_site_fract_z
_atom_site_U_iso_or_equiv
_atom_site_adp_type
_atom_site_occupancy
_atom_site_site_symmetry_order
_atom_site_calc_flag
_atom_site_refinement_flags_posn
_atom_site_refinement_flags_adp
Zn1 Zn 0.62856(10) 0.97396(6) 0.58170(4) 0.0399(3) Uani 1 1 d . .
C1 C 0.7589(9) 1.1412(7) 0.5849(4) 0.044(2) Uani 1 1 d . .
C2 C 0.6350(11) 0.8215(6) 0.6029(3) 0.046(2) Uani 1 1 d . .
C3 C 0.6394(11) 0.7310(6) 0.6173(3) 0.049(2) Uani 1 1 d . .
C4 C 0.6522(10) 0.6568(6) 0.6271(3) 0.046(2) Uani 1 1 d . .
C5 C 0.6721(9) 0.5670(6) 0.6385(3) 0.038(2) Uani 1 1 d . .
C6 C 0.5857(12) 0.5049(7) 0.6167(4) 0.067(3) Uani 1 1 d . .
H6 H 0.506833 0.520950 0.594879 0.081 Uiso 1 1 calc R U
C7 C 0.6123(14) 0.4192(7) 0.6264(4) 0.066(3) Uani 1 1 d . .
H7 H 0.550464 0.377060 0.611610 0.079 Uiso 1 1 calc R U
C8 C 0.7253(10) 0.3947(6) 0.6566(3) 0.043(2) Uani 1 1 d . .
H8 H 0.744337 0.335678 0.662264 0.051 Uiso 1 1 calc R U
C9 C 0.8121(9) 0.4557(5) 0.6788(3) 0.038(2) Uani 1 1 d . .
H9 H 0.890762 0.438441 0.700441 0.046 Uiso 1 1 calc R U
C10 C 0.7873(9) 0.5425(5) 0.6703(3) 0.036(2) Uani 1 1 d . .
H10 H 0.848041 0.584249 0.686072 0.043 Uiso 1 1 calc R U
C11 C 0.8592(10) 0.8162(5) 0.5515(4) 0.043(2) Uani 1 1 d . .
H11 H 0.901464 0.775037 0.577916 0.051 Uiso 1 1 calc R U
C12 C 0.968(2) 0.8819(9) 0.5334(9) 0.188(13) Uani 1 1 d . .
H12A H 0.943615 0.902701 0.497231 0.282 Uiso 1 1 d R U
H12B H 1.063018 0.855514 0.532541 0.282 Uiso 1 1 d R U
H12C H 0.968571 0.929917 0.558861 0.282 Uiso 1 1 d R U
C13 C 0.8281(13) 0.7748(10) 0.5006(6) 0.098(5) Uani 1 1 d . .
H13A H 0.755326 0.730715 0.506329 0.148 Uiso 1 1 d R U
H13B H 0.915367 0.748059 0.486769 0.148 Uiso 1 1 d R U
H13C H 0.793164 0.816726 0.474311 0.148 Uiso 1 1 d R U
C14 C 0.4169(13) 0.8481(8) 0.6561(4) 0.073(4) Uani 1 1 d . .
H14 H 0.460025 0.807562 0.682741 0.088 Uiso 1 1 calc R U
C15 C 0.365(2) 0.9213(10) 0.6862(7) 0.166(10) Uani 1 1 d . .
H15A H 0.444807 0.949182 0.704950 0.250 Uiso 1 1 d R U
H15B H 0.294712 0.902099 0.712754 0.250 Uiso 1 1 d R U
H15C H 0.320860 0.961995 0.661243 0.250 Uiso 1 1 d R U
C16 C 0.2925(15) 0.7988(12) 0.6265(6) 0.127(7) Uani 1 1 d . .
H16A H 0.253790 0.833890 0.597176 0.191 Uiso 1 1 d R U
H16B H 0.216766 0.786075 0.652623 0.191 Uiso 1 1 d R U
H16C H 0.329878 0.745173 0.611668 0.191 Uiso 1 1 d R U
C17 C 0.6875(11) 1.0947(6) 0.6709(3) 0.050(3) Uani 1 1 d . .
C18 C 0.5644(12) 1.1335(7) 0.6910(4) 0.058(3) Uani 1 1 d . .
C19 C 0.5493(13) 1.1451(7) 0.7468(4) 0.068(3) Uani 1 1 d . .
H19 H 0.465367 1.170699 0.760989 0.081 Uiso 1 1 calc R U
C20 C 0.6569(13) 1.1192(7) 0.7810(4) 0.064(3) Uani 1 1 d . .
H20 H 0.646575 1.126738 0.818913 0.077 Uiso 1 1 calc R U
C21 C 0.7780(13) 1.0828(7) 0.7611(4) 0.064(3) Uani 1 1 d . .
H21 H 0.850748 1.065941 0.785576 0.076 Uiso 1 1 calc R U
C22 C 0.7989(11) 1.0693(7) 0.7052(4) 0.055(3) Uani 1 1 d . .
C23 C 0.4473(12) 1.1628(8) 0.6530(4) 0.068(4) Uani 1 1 d . .
H23A H 0.482106 1.210400 0.630862 0.102 Uiso 1 1 d R U
H23B H 0.364644 1.181543 0.674086 0.102 Uiso 1 1 d R U
H23C H 0.419462 1.115199 0.629422 0.102 Uiso 1 1 d R U
C24 C 0.9325(11) 1.0294(8) 0.6828(4) 0.069(3) Uani 1 1 d . .
H24A H 0.907088 0.979811 0.660644 0.103 Uiso 1 1 d R U
H24B H 0.994012 1.011036 0.712689 0.103 Uiso 1 1 d R U
H24C H 0.983382 1.071385 0.660596 0.103 Uiso 1 1 d R U
C25 C 0.4727(8) 1.0001(5) 0.4735(3) 0.0289(18) Uani 1 1 d . .
H25 H 0.451464 1.045575 0.446237 0.035 Uiso 1 1 calc R U
C26 C 0.3389(9) 0.9816(6) 0.5063(3) 0.043(2) Uani 1 1 d . .
H26A H 0.356161 0.932581 0.530144 0.065 Uiso 1 1 d R U
H26B H 0.259941 0.968453 0.481776 0.065 Uiso 1 1 d R U
H26C H 0.314546 1.031818 0.528171 0.065 Uiso 1 1 d R U
C27 C 0.5258(11) 0.9203(6) 0.4446(4) 0.049(2) Uani 1 1 d . .
H27A H 0.608032 0.934925 0.421964 0.073 Uiso 1 1 d R U
H27B H 0.449404 0.897222 0.421849 0.073 Uiso 1 1 d R U
H27C H 0.554033 0.877346 0.471374 0.073 Uiso 1 1 d R U
C28 C 0.6774(8) 1.0868(5) 0.4939(3) 0.0305(18) Uani 1 1 d . .
C29 C 0.6784(9) 1.1142(5) 0.4379(3) 0.0335(19) Uani 1 1 d . .
C30 C 0.6740(9) 1.1356(5) 0.3912(3) 0.034(2) Uani 1 1 d . .
C31 C 0.6633(10) 1.1619(5) 0.3364(3) 0.041(2) Uani 1 1 d . .
C32 C 0.7549(15) 1.1274(6) 0.2972(4) 0.077(4) Uani 1 1 d . .
H32 H 0.827406 1.088021 0.307149 0.092 Uiso 1 1 calc R U
C33 C 0.7376(19) 1.1521(8) 0.2434(5) 0.106(6) Uani 1 1 d . .
H33 H 0.799548 1.129284 0.216673 0.127 Uiso 1 1 calc R U
C34 C 0.632(2) 1.2090(7) 0.2282(4) 0.099(6) Uani 1 1 d . .
H34 H 0.622806 1.225297 0.191385 0.119 Uiso 1 1 calc R U
C35 C 0.5431(15) 1.2416(6) 0.2660(4) 0.064(3) Uani 1 1 d . .
H35 H 0.469915 1.280129 0.255476 0.077 Uiso 1 1 calc R U
C36 C 0.5573(10) 1.2191(6) 0.3200(3) 0.041(2) Uani 1 1 d . .
H36 H 0.494458 1.242903 0.346125 0.049 Uiso 1 1 calc R U
C37 C 0.9074(9) 1.1635(8) 0.5013(4) 0.061(3) Uani 1 1 d . .
H37 H 0.917490 1.134808 0.465386 0.074 Uiso 1 1 calc R U
C38 C 1.0403(10) 1.1380(9) 0.5339(5) 0.084(5) Uani 1 1 d . .
H38A H 1.043704 1.171392 0.567365 0.127 Uiso 1 1 d R U
H38B H 1.125923 1.149721 0.512367 0.127 Uiso 1 1 d R U
H38C H 1.036283 1.076924 0.542591 0.127 Uiso 1 1 d R U
C39 C 0.9011(12) 1.2584(8) 0.4895(4) 0.064(3) Uani 1 1 d . .
H39A H 0.816928 1.270882 0.467366 0.096 Uiso 1 1 d R U
H39B H 0.987249 1.275508 0.469823 0.096 Uiso 1 1 d R U
H39C H 0.895277 1.290367 0.523491 0.096 Uiso 1 1 d R U
N1 N 0.7361(8) 0.8599(5) 0.5744(3) 0.046(2) Uani 1 1 d . .
N2 N 0.5302(8) 0.8734(5) 0.6187(3) 0.050(2) Uani 1 1 d . .
N3 N 0.7022(8) 1.0781(5) 0.6138(3) 0.0420(19) Uani 1 1 d . .
N4 N 0.5846(6) 1.0310(4) 0.5109(2) 0.0278(13) Uani 1 1 d . .
N5 N 0.7784(7) 1.1253(5) 0.5268(3) 0.0373(18) Uani 1 1 d . .
O1 O 0.8056(7) 1.2099(5) 0.6013(2) 0.0512(17) Uani 1 1 d . .

loop_
_atom_site_aniso_label
_atom_site_aniso_U_11
_atom_site_aniso_U_22
_atom_site_aniso_U_33
_atom_site_aniso_U_23
_atom_site_aniso_U_13
_atom_site_aniso_U_12
Zn1 0.0451(5) 0.0482(5) 0.0264(4) -0.0004(5) -0.0059(5) 0.0282(5)
C1 0.034(4) 0.071(6) 0.028(4) -0.018(5) -0.004(4) 0.033(4)
C2 0.055(6) 0.057(6) 0.027(4) 0.014(4) -0.007(4) 0.033(5)
C3 0.052(6) 0.066(6) 0.030(4) 0.021(4) 0.000(4) 0.017(5)
C4 0.048(6) 0.059(6) 0.029(4) 0.024(4) -0.001(4) 0.015(5)
C5 0.042(5) 0.056(5) 0.017(4) 0.009(4) 0.001(3) 0.009(4)
C6 0.074(7) 0.078(8) 0.050(6) 0.014(5) -0.048(6) -0.003(6)
C7 0.087(9) 0.064(7) 0.047(6) 0.005(5) -0.041(6) -0.017(6)
C8 0.050(6) 0.042(5) 0.035(5) -0.012(4) -0.005(4) 0.001(4)
C9 0.038(5) 0.035(5) 0.043(5) -0.006(4) -0.009(4) 0.012(4)
C10 0.037(5) 0.038(5) 0.032(4) -0.004(4) -0.003(3) 0.010(4)
C11 0.040(5) 0.040(5) 0.048(5) 0.002(4) -0.003(5) 0.017(4)
C12 0.178(18) 0.071(10) 0.32(3) 0.068(14) 0.21(2) 0.062(11)
C13 0.042(7) 0.137(13) 0.117(11) 0.014(10) -0.001(7) 0.027(8)
C14 0.078(8) 0.105(9) 0.038(6) 0.040(6) 0.021(5) 0.051(7)
C15 0.25(2) 0.105(11) 0.146(15) 0.060(11) 0.162(16) 0.092(14)
C16 0.061(8) 0.22(2) 0.098(11) 0.104(13) 0.011(8) 0.032(11)
C17 0.064(6) 0.062(6) 0.025(4) -0.008(4) -0.012(4) 0.030(5)
C18 0.074(7) 0.066(7) 0.033(5) -0.010(5) -0.008(5) 0.042(6)
C19 0.095(9) 0.081(8) 0.028(5) -0.013(5) 0.004(5) 0.036(7)
C20 0.090(9) 0.077(7) 0.026(5) -0.008(5) -0.007(5) 0.019(7)
C21 0.085(8) 0.071(7) 0.035(5) 0.001(5) -0.026(5) 0.024(6)
C22 0.067(7) 0.065(6) 0.033(5) -0.010(5) -0.020(5) 0.028(5)
C23 0.064(7) 0.097(9) 0.044(6) -0.009(6) -0.009(5) 0.054(7)
C24 0.063(6) 0.093(8) 0.050(6) -0.012(6) -0.029(5) 0.039(7)
C25 0.033(4) 0.030(4) 0.024(4) 0.003(3) -0.010(3) 0.005(3)
C26 0.039(5) 0.053(5) 0.037(4) 0.013(4) -0.005(4) -0.007(4)
C27 0.054(6) 0.046(5) 0.047(5) -0.011(4) -0.019(5) 0.012(5)
C28 0.023(4) 0.044(5) 0.025(4) -0.012(4) -0.001(3) 0.016(4)
C29 0.029(4) 0.042(5) 0.030(4) -0.013(4) 0.001(3) -0.004(4)
C30 0.039(5) 0.035(5) 0.029(5) -0.012(3) 0.004(4) -0.007(4)
C31 0.068(7) 0.029(4) 0.027(4) -0.009(3) 0.024(4) -0.024(4)
C32 0.141(12) 0.036(6) 0.054(6) 0.000(5) 0.056(7) 0.019(7)
C33 0.204(17) 0.062(8) 0.052(7) 0.008(6) 0.082(9) 0.027(10)
C34 0.214(17) 0.040(6) 0.043(6) 0.011(5) 0.059(9) 0.012(9)
C35 0.122(10) 0.039(6) 0.032(5) -0.001(4) 0.012(6) -0.016(6)
C36 0.052(6) 0.045(5) 0.025(4) -0.009(4) 0.009(4) -0.018(4)
C37 0.022(5) 0.122(10) 0.041(5) -0.050(6) 0.006(4) -0.007(5)
C38 0.021(5) 0.140(12) 0.093(9) -0.075(9) -0.004(5) 0.009(6)
C39 0.055(7) 0.084(8) 0.053(6) -0.029(6) 0.005(5) -0.024(6)
N1 0.040(4) 0.051(5) 0.047(5) 0.015(4) 0.008(4) 0.023(4)
N2 0.052(5) 0.074(6) 0.024(4) 0.022(4) 0.007(3) 0.035(4)
N3 0.039(4) 0.062(5) 0.024(4) -0.012(4) -0.008(3) 0.028(4)
N4 0.030(3) 0.029(3) 0.024(3) -0.005(3) -0.004(2) 0.014(3)
N5 0.023(3) 0.062(5) 0.027(4) -0.025(3) 0.001(3) 0.005(3)
O1 0.047(4) 0.071(5) 0.035(3) -0.027(3) -0.010(3) 0.018(3)

loop_
_atom_type_symbol
_atom_type_description
_atom_type_scat_dispersion_real
_atom_type_scat_dispersion_imag
_atom_type_scat_source
C C 0.0033 0.0016 'International Tables Vol C Tables 4.2.6.8 and 6.1.1.4'
H H 0.0000 0.0000 'International Tables Vol C Tables 4.2.6.8 and 6.1.1.4'
N N 0.0061 0.0033 'International Tables Vol C Tables 4.2.6.8 and 6.1.1.4'
O O 0.0106 0.0060 'International Tables Vol C Tables 4.2.6.8 and 6.1.1.4'
Zn Zn 0.2839 1.4301 'International Tables Vol C Tables 4.2.6.8 and 6.1.1.4'

loop_
_geom_angle_atom_site_label_1
_geom_angle_atom_site_label_2
_geom_angle_atom_site_label_3
_geom_angle
N3 Zn1 N4 93.3(3)
N3 Zn1 N2 128.7(3)
N4 Zn1 N2 129.8(3)
N3 Zn1 N1 126.1(3)
N4 Zn1 N1 114.2(3)
N2 Zn1 N1 66.0(3)
N3 Zn1 C2 136.3(3)
N4 Zn1 C2 128.8(3)
N2 Zn1 C2 33.1(3)
N1 Zn1 C2 32.9(3)
O1 C1 N3 127.7(9)
O1 C1 N5 115.3(9)
N3 C1 N5 116.8(8)
N1 C2 N2 114.0(8)
N1 C2 C3 123.3(8)
N2 C2 C3 122.7(9)
N1 C2 Zn1 57.4(4)
N2 C2 Zn1 56.7(5)
C3 C2 Zn1 178.3(6)
C4 C3 C2 175.3(11)
C3 C4 C5 178.3(11)
C6 C5 C10 119.0(8)
C6 C5 C4 122.4(8)
C10 C5 C4 118.6(8)
C5 C6 C7 120.7(9)
C5 C6 H6 119.6
C7 C6 H6 119.6
C8 C7 C6 120.7(10)
C8 C7 H7 119.6
C6 C7 H7 119.6
C7 C8 C9 119.4(9)
C7 C8 H8 120.3
C9 C8 H8 120.3
C8 C9 C10 121.2(8)
C8 C9 H9 119.4
C10 C9 H9 119.4
C5 C10 C9 118.9(9)
C5 C10 H10 120.5
C9 C10 H10 120.5
C13 C11 N1 113.0(9)
C13 C11 C12 100.5(12)
N1 C11 C12 109.4(8)
C13 C11 H11 111.2
N1 C11 H11 111.2
C12 C11 H11 111.2
C11 C12 H12A 109.6
C11 C12 H12B 109.5
H12A C12 H12B 109.5
C11 C12 H12C 109.4
H12A C12 H12C 109.4
H12B C12 H12C 109.5
C11 C13 H13A 109.2
C11 C13 H13B 109.0
H13A C13 H13B 109.5
C11 C13 H13C 110.2
H13A C13 H13C 109.5
H13B C13 H13C 109.5
C15 C14 N2 110.8(12)
C15 C14 C16 112.1(14)
N2 C14 C16 112.1(9)
C15 C14 H14 107.2
N2 C14 H14 107.2
C16 C14 H14 107.2
C14 C15 H15A 109.9
C14 C15 H15B 109.2
H15A C15 H15B 109.5
C14 C15 H15C 109.3
H15A C15 H15C 109.5
H15B C15 H15C 109.5
C14 C16 H16A 110.1
C14 C16 H16B 109.3
H16A C16 H16B 109.5
C14 C16 H16C 109.0
H16A C16 H16C 109.5
H16B C16 H16C 109.5
C18 C17 C22 121.6(8)
C18 C17 N3 120.3(8)
C22 C17 N3 118.1(8)
C17 C18 C19 119.4(9)
C17 C18 C23 120.6(8)
C19 C18 C23 120.0(9)
C20 C19 C18 119.6(10)
C20 C19 H19 120.2
C18 C19 H19 120.2
C21 C20 C19 120.7(9)
C21 C20 H20 119.6
C19 C20 H20 119.6
C20 C21 C22 122.2(9)
C20 C21 H21 118.9
C22 C21 H21 118.9
C17 C22 C21 116.5(9)
C17 C22 C24 121.0(8)
C21 C22 C24 122.5(9)
C18 C23 H23A 109.5
C18 C23 H23B 109.4
H23A C23 H23B 109.5
C18 C23 H23C 109.5
H23A C23 H23C 109.5
H23B C23 H23C 109.5
C22 C24 H24A 109.3
C22 C24 H24B 109.6
H24A C24 H24B 109.5
C22 C24 H24C 109.5
H24A C24 H24C 109.5
H24B C24 H24C 109.5
N4 C25 C27 109.2(6)
N4 C25 C26 108.3(6)
C27 C25 C26 111.4(7)
N4 C25 H25 109.3
C27 C25 H25 109.3
C26 C25 H25 109.3
C25 C26 H26A 109.5
C25 C26 H26B 109.4
H26A C26 H26B 109.5
C25 C26 H26C 109.5
H26A C26 H26C 109.5
H26B C26 H26C 109.5
C25 C27 H27A 109.6
C25 C27 H27B 109.4
H27A C27 H27B 109.5
C25 C27 H27C 109.4
H27A C27 H27C 109.5
H27B C27 H27C 109.5
N4 C28 N5 123.9(7)
N4 C28 C29 120.7(7)
N5 C28 C29 115.4(8)
C30 C29 C28 177.5(10)
C29 C30 C31 177.8(10)
C36 C31 C32 118.8(9)
C36 C31 C30 120.8(8)
C32 C31 C30 120.4(9)
C33 C32 C31 118.8(12)
C33 C32 H32 120.6
C31 C32 H32 120.6
C34 C33 C32 121.4(10)
C34 C33 H33 119.3
C32 C33 H33 119.3
C35 C34 C33 119.7(10)
C35 C34 H34 120.2
C33 C34 H34 120.2
C34 C35 C36 120.7(12)
C34 C35 H35 119.7
C36 C35 H35 119.7
C35 C36 C31 120.6(9)
C35 C36 H36 119.7
C31 C36 H36 119.7
N5 C37 C39 116.3(8)
N5 C37 C38 109.4(10)
C39 C37 C38 112.8(9)
N5 C37 H37 105.8
C39 C37 H37 105.8
C38 C37 H37 105.8
C37 C38 H38A 109.4
C37 C38 H38B 109.4
H38A C38 H38B 109.5
C37 C38 H38C 109.7
H38A C38 H38C 109.5
H38B C38 H38C 109.5
C37 C39 H39A 109.5
C37 C39 H39B 109.3
H39A C39 H39B 109.5
C37 C39 H39C 109.6
H39A C39 H39C 109.5
H39B C39 H39C 109.5
C2 N1 C11 124.2(8)
C2 N1 Zn1 89.7(5)
C11 N1 Zn1 146.1(6)
C2 N2 C14 123.8(8)
C2 N2 Zn1 90.2(6)
C14 N2 Zn1 145.1(7)
C1 N3 C17 115.6(8)
C1 N3 Zn1 123.0(6)
C17 N3 Zn1 121.2(7)
C28 N4 C25 119.4(6)
C28 N4 Zn1 116.2(5)
C25 N4 Zn1 123.0(5)
C28 N5 C1 124.2(7)
C28 N5 C37 118.8(6)
C1 N5 C37 116.6(7)

loop_
_geom_bond_atom_site_label_1
_geom_bond_atom_site_label_2
_geom_bond_distance
Zn1 N3 1.939(8)
Zn1 N4 2.009(6)
Zn1 N2 2.039(8)
Zn1 N1 2.056(7)
Zn1 C2 2.441(9)
C1 O1 1.230(11)
C1 N3 1.329(13)
C1 N5 1.470(11)
C2 N1 1.325(12)
C2 N2 1.333(11)
C2 C3 1.459(13)
C3 C4 1.191(12)
C4 C5 1.444(12)
C5 C6 1.375(13)
C5 C10 1.392(11)
C6 C7 1.383(14)
C6 H6 0.9500
C7 C8 1.352(13)
C7 H7 0.9500
C8 C9 1.370(12)
C8 H8 0.9500
C9 C10 1.392(11)
C9 H9 0.9500
C10 H10 0.9500
C11 C13 1.446(17)
C11 N1 1.457(11)
C11 C12 1.516(17)
C11 H11 1.0000
C12 H12A 0.9801
C12 H12B 0.9801
C12 H12C 0.9801
C13 H13A 0.9800
C13 H13B 0.9800
C13 H13C 0.9800
C14 C15 1.449(17)
C14 N2 1.463(13)
C14 C16 1.58(2)
C14 H14 1.0000
C15 H15A 0.9800
C15 H15B 0.9800
C15 H15C 0.9800
C16 H16A 0.9800
C16 H16B 0.9800
C16 H16C 0.9800
C17 C18 1.397(13)
C17 C22 1.402(13)
C17 N3 1.443(10)
C18 C19 1.400(13)
C18 C23 1.516(13)
C19 C20 1.379(15)
C19 H19 0.9500
C20 C21 1.362(15)
C20 H20 0.9500
C21 C22 1.413(13)
C21 H21 0.9500
C22 C24 1.505(13)
C23 H23A 0.9800
C23 H23B 0.9800
C23 H23C 0.9800
C24 H24A 0.9800
C24 H24B 0.9800
C24 H24C 0.9800
C25 N4 1.480(9)
C25 C27 1.522(11)
C25 C26 1.522(11)
C25 H25 1.0000
C26 H26A 0.9800
C26 H26B 0.9800
C26 H26C 0.9800
C27 H27A 0.9800
C27 H27B 0.9800
C27 H27C 0.9800
C28 N4 1.301(10)
C28 N5 1.386(10)
C28 C29 1.451(11)
C29 C30 1.204(11)
C30 C31 1.420(11)
C31 C36 1.398(13)
C31 C32 1.402(12)
C32 C33 1.396(16)
C32 H32 0.9500
C33 C34 1.38(2)
C33 H33 0.9500
C34 C35 1.356(16)
C34 H34 0.9500
C35 C36 1.388(12)
C35 H35 0.9500
C36 H36 0.9500
C37 N5 1.490(12)
C37 C39 1.513(16)
C37 C38 1.537(14)
C37 H37 1.0000
C38 H38A 0.9800
C38 H38B 0.9800
C38 H38C 0.9800
C39 H39A 0.9800
C39 H39B 0.9800
C39 H39C 0.9800

loop_
_geom_torsion_atom_site_label_1
_geom_torsion_atom_site_label_2
_geom_torsion_atom_site_label_3
_geom_torsion_atom_site_label_4
_geom_torsion
C10 C5 C6 C7 0.1(16)
C4 C5 C6 C7 176.7(10)
C5 C6 C7 C8 -1.2(18)
C6 C7 C8 C9 1.6(17)
C7 C8 C9 C10 -0.9(14)
C6 C5 C10 C9 0.6(13)
C4 C5 C10 C9 -176.2(8)
C8 C9 C10 C5 -0.2(13)
C22 C17 C18 C19 -2.1(18)
N3 C17 C18 C19 176.8(11)
C22 C17 C18 C23 178.2(11)
N3 C17 C18 C23 -2.9(17)
C17 C18 C19 C20 0.9(19)
C23 C18 C19 C20 -179.3(11)
C18 C19 C20 C21 0.3(19)
C19 C20 C21 C22 0(2)
C18 C17 C22 C21 1.9(17)
N3 C17 C22 C21 -177.0(10)
C18 C17 C22 C24 -178.5(11)
N3 C17 C22 C24 2.5(17)
C20 C21 C22 C17 -0.6(18)
C20 C21 C22 C24 179.8(12)
C36 C31 C32 C33 0.5(16)
C30 C31 C32 C33 177.4(11)
C31 C32 C33 C34 0(2)
C32 C33 C34 C35 0(2)
C33 C34 C35 C36 1(2)
C34 C35 C36 C31 -0.6(16)
C32 C31 C36 C35 -0.1(13)
C30 C31 C36 C35 -177.0(8)
N2 C2 N1 C11 -178.2(8)
C3 C2 N1 C11 3.6(14)
Zn1 C2 N1 C11 -178.3(10)
N2 C2 N1 Zn1 0.1(8)
C3 C2 N1 Zn1 -178.1(8)
C13 C11 N1 C2 82.2(12)
C12 C11 N1 C2 -166.7(13)
C13 C11 N1 Zn1 -94.7(14)
C12 C11 N1 Zn1 16.3(18)
N1 C2 N2 C14 -171.9(9)
C3 C2 N2 C14 6.3(15)
Zn1 C2 N2 C14 -171.8(11)
N1 C2 N2 Zn1 -0.1(8)
C3 C2 N2 Zn1 178.1(8)
C15 C14 N2 C2 151.1(13)
C16 C14 N2 C2 -82.8(12)
C15 C14 N2 Zn1 -14.5(19)
C16 C14 N2 Zn1 111.6(14)
O1 C1 N3 C17 3.4(12)
N5 C1 N3 C17 178.5(7)
O1 C1 N3 Zn1 178.5(6)
N5 C1 N3 Zn1 -6.4(9)
C18 C17 N3 C1 88.7(12)
C22 C17 N3 C1 -92.4(11)
C18 C17 N3 Zn1 -86.5(11)
C22 C17 N3 Zn1 92.4(11)
N5 C28 N4 C25 174.3(7)
C29 C28 N4 C25 -4.5(10)
N5 C28 N4 Zn1 -18.4(9)
C29 C28 N4 Zn1 162.9(6)
C27 C25 N4 C28 91.2(8)
C26 C25 N4 C28 -147.4(7)
C27 C25 N4 Zn1 -75.3(8)
C26 C25 N4 Zn1 46.2(8)
N4 C28 N5 C1 -29.2(12)
C29 C28 N5 C1 149.6(8)
N4 C28 N5 C37 159.2(8)
C29 C28 N5 C37 -22.0(11)
O1 C1 N5 C28 -140.5(8)
N3 C1 N5 C28 43.8(11)
O1 C1 N5 C37 31.3(11)
N3 C1 N5 C37 -144.4(8)
C39 C37 N5 C28 95.2(10)
C38 C37 N5 C28 -135.5(8)
C39 C37 N5 C1 -77.0(10)
C38 C37 N5 C1 52.3(11)
